data_7707734
loop_
_publ_author_name
'Jung, Mi-Hee'

_publ_section_title
;
 The red light emission in 2D
 (C<sub>4</sub>SH<sub>3</sub>CH<sub>2</sub>NH<sub>3</sub>)<sub>2</sub>SnI<sub>4</sub>
 and
 (C<sub>4</sub>OH<sub>7</sub>CH<sub>2</sub>NH<sub>3</sub>)<sub>2</sub>SnI<sub>4</sub>
 perovskites.
;
_journal_issue 29
_journal_name_full 'Dalton transactions (Cambridge, England : 2003)'
_journal_page_first 10261
_journal_page_last 10274
_journal_paper_doi 10.1039/d1dt01465j
_journal_volume 50
_journal_year 2021
_chemical_formula_sum 'C10 H24 I4 N2 O4 Sn'
_chemical_formula_weight 862.60
_space_group_crystal_system monoclinic
_space_group_IT_number 14
_space_group_name_Hall '-P 2ybc'
_space_group_name_H-M_alt 'P 1 21/c 1'
_atom_sites_solution_hydrogens geom
_audit_creation_method SHELXL-2017/1
_audit_update_record
;
2021-04-04 deposited with the CCDC.	2021-06-29 downloaded from the CCDC.
;
_cell_angle_alpha 90
_cell_angle_beta 92.704(7)
_cell_angle_gamma 90
_cell_formula_units_Z 2
_cell_length_a 16.3823(11)
_cell_length_b 8.8619(7)
_cell_length_c 8.8431(7)
_cell_measurement_temperature 293(2)
_cell_volume 1282.40(17)
_computing_structure_refinement 'SHELXL-2017/1 (Sheldrick, 2017)'
_computing_structure_solution 'SHELXT 2014/5 (Sheldrick, 2014)'
_diffrn_ambient_temperature 293(2)
_diffrn_measured_fraction_theta_full 1.000
_diffrn_measured_fraction_theta_max 0.902
_diffrn_radiation_type MoK\a
_diffrn_radiation_wavelength 0.71073
_diffrn_reflns_av_R_equivalents 0.0955
_diffrn_reflns_av_unetI/netI 0.0627
_diffrn_reflns_Laue_measured_fraction_full 1.000
_diffrn_reflns_Laue_measured_fraction_max 0.902
_diffrn_reflns_limit_h_max 22
_diffrn_reflns_limit_h_min -22
_diffrn_reflns_limit_k_max 11
_diffrn_reflns_limit_k_min -12
_diffrn_reflns_limit_l_max 12
_diffrn_reflns_limit_l_min -11
_diffrn_reflns_number 16215
_diffrn_reflns_point_group_measured_fraction_full 1.000
_diffrn_reflns_point_group_measured_fraction_max 0.902
_diffrn_reflns_theta_full 25.242
_diffrn_reflns_theta_max 30.251
_diffrn_reflns_theta_min 2.489
_exptl_absorpt_coefficient_mu 5.822
_exptl_crystal_density_diffrn 2.234
_exptl_crystal_F_000 784
_refine_diff_density_max 43.314
_refine_diff_density_min -4.572
_refine_diff_density_rms 1.428
_refine_ls_extinction_method none
_refine_ls_goodness_of_fit_ref 3.407
_refine_ls_hydrogen_treatment constr
_refine_ls_matrix_type full
_refine_ls_number_parameters 97
_refine_ls_number_reflns 3458
_refine_ls_number_restraints 11
_refine_ls_restrained_S_all 3.455
_refine_ls_R_factor_all 0.2964
_refine_ls_R_factor_gt 0.2841
_refine_ls_shift/su_max 11.769
_refine_ls_shift/su_mean 0.551
_refine_ls_structure_factor_coef Fsqd
_refine_ls_weighting_details 'w=1/[\s^2^(Fo^2^)+(0.2000P)^2^] where P=(Fo^2^+2Fc^2^)/3'
_refine_ls_weighting_scheme calc
_refine_ls_wR_factor_gt 0.6615
_refine_ls_wR_factor_ref 0.6695
_reflns_Friedel_coverage 0.000
_reflns_number_gt 2894
_reflns_number_total 3458
_reflns_threshold_expression 'I > 2\s(I)'
_cod_data_source_file d1dt01465j2.cif
_cod_data_source_block TFFSnI2_2_a
_cod_depositor_comments 'Adding full bibliography for 7707733--7707738.cif.'
_cod_original_sg_symbol_H-M 'P 21/c'
_cod_database_code 7707734
_shelx_shelxl_version_number 2017/1
_shelx_space_group_comment
;
The symmetry employed for this shelxl refinement is uniquely defined
by the following loop, which should always be used as a source of
symmetry information in preference to the above space-group names.
They are only intended as comments.
;

loop_
_space_group_symop_operation_xyz
'x, y, z'
'-x, y+1/2, -z+1/2'
'-x, -y, -z'
'x, -y-1/2, z-1/2'

loop_
_atom_site_label
_atom_site_type_symbol
_atom_site_fract_x
_atom_site_fract_y
_atom_site_fract_z
_atom_site_U_iso_or_equiv
_atom_site_adp_type
_atom_site_occupancy
_atom_site_site_symmetry_order
_atom_site_calc_flag
_atom_site_refinement_flags_posn
_atom_site_refinement_flags_adp
_atom_site_refinement_flags_occupancy
_atom_site_disorder_assembly
_atom_site_disorder_group
Sn1 Sn 0.000000 0.500000 0.000000 0.0271(9) Uani 1 2 d S . P . .
N1 N 0.171(3) 0.463(5) 0.461(5) 0.061(13) Uani 1 1 d D . . . .
H1A H 0.126532 0.407048 0.446944 0.092 Uiso 1 1 calc R U . . .
H1B H 0.158225 0.560142 0.455548 0.092 Uiso 1 1 calc R U . . .
H1C H 0.206394 0.440924 0.390530 0.092 Uiso 1 1 calc R U . . .
O1 O 0.325(3) 0.651(7) 0.683(7) 0.41(15) Uani 1 1 d D . . . .
C1 C 0.277(3) 0.535(8) 0.597(5) 0.6(4) Uani 1 1 d D . . . .
H1 H 0.240994 0.611734 0.548747 0.675 Uiso 1 1 calc R U . . .
I002 I 0.00640(19) 0.7097(3) 0.2903(3) 0.0425(10) Uani 1 1 d . . . . .
C2 C 0.313(3) 0.499(10) 0.453(6) 0.09(3) Uani 1 1 d D . . . .
H2A H 0.331814 0.395497 0.451760 0.110 Uiso 1 1 calc R U . . .
H2B H 0.273887 0.514551 0.368552 0.110 Uiso 1 1 calc R U . . .
I003 I 0.19210(17) 0.4595(4) 0.0309(4) 0.0493(11) Uani 1 1 d . . . . .
C3 C 0.382(3) 0.603(7) 0.444(7) 1.5(3) Uani 1 1 d D . . . .
H3A H 0.369220 0.677691 0.365497 1.799 Uiso 1 1 calc R U . . .
H3B H 0.429786 0.547848 0.415530 1.799 Uiso 1 1 calc R U . . .
O4 O 0.5788(8) 0.6462(14) 0.8765(14) -0.001(2) Uani 1 1 d . . . . .
C4 C 0.400(5) 0.682(9) 0.592(9) 1.3(5) Uani 1 1 d D . . . .
H4A H 0.406742 0.789527 0.576574 1.538 Uiso 1 1 calc R U . . .
H4AB H 0.448647 0.641616 0.642533 1.538 Uiso 1 1 calc R U . . .
C5 C 0.209(3) 0.431(6) 0.610(4) 0.067(17) Uani 1 1 d D . . . .
H5A H 0.226850 0.326724 0.620164 0.081 Uiso 1 1 calc R U . . .
H5AB H 0.174138 0.457185 0.691313 0.081 Uiso 1 1 calc R U . . .

loop_
_atom_site_aniso_label
_atom_site_aniso_U_11
_atom_site_aniso_U_22
_atom_site_aniso_U_33
_atom_site_aniso_U_23
_atom_site_aniso_U_13
_atom_site_aniso_U_12
Sn1 0.0292(16) 0.0257(16) 0.0260(15) 0.0009(11) -0.0027(11) 0.0014(11)
N1 0.06(3) 0.05(2) 0.06(2) 0.04(2) -0.03(2) -0.004(18)
O1 0.22(9) 0.10(5) 0.9(4) -0.22(12) 0.44(18) -0.10(6)
C1 0.3(2) 1.4(9) 0.04(4) -0.03(15) -0.06(8) 0.6(4)
I002 0.0535(18) 0.0354(15) 0.0382(15) -0.0115(9) -0.0037(11) 0.0073(10)
C2 0.011(17) 0.17(7) 0.09(4) -0.07(5) 0.00(2) 0.00(3)
I003 0.0276(14) 0.061(2) 0.0595(19) -0.0017(13) -0.0005(11) -0.0035(10)
C3 0.9(2) 1.6(4) 2.1(5) 1.8(4) 1.4(3) 1.2(3)
O4 -0.001(5) -0.001(6) -0.001(5) 0.000(4) 0.000(4) 0.000(4)
C4 0.8(3) 1.2(5) 2.0(8) 1.5(6) 1.3(5) 0.9(4)
C5 0.04(2) 0.13(5) 0.04(2) 0.01(3) -0.029(18) 0.03(3)

loop_
_atom_type_symbol
_atom_type_description
_atom_type_scat_dispersion_real
_atom_type_scat_dispersion_imag
_atom_type_scat_source
C C 0.0033 0.0016 'International Tables Vol C Tables 4.2.6.8 and 6.1.1.4'
H H 0.0000 0.0000 'International Tables Vol C Tables 4.2.6.8 and 6.1.1.4'
N N 0.0061 0.0033 'International Tables Vol C Tables 4.2.6.8 and 6.1.1.4'
O O 0.0106 0.0060 'International Tables Vol C Tables 4.2.6.8 and 6.1.1.4'
Sn Sn -0.6537 1.4246 'International Tables Vol C Tables 4.2.6.8 and 6.1.1.4'
I I -0.4742 1.8119 'International Tables Vol C Tables 4.2.6.8 and 6.1.1.4'

loop_
_geom_angle_atom_site_label_1
_geom_angle_atom_site_label_2
_geom_angle_atom_site_label_3
_geom_angle
_geom_angle_site_symmetry_1
_geom_angle_site_symmetry_3
_geom_angle_publ_flag
I003 Sn1 I003 180.0 . 3_565 ?
I003 Sn1 I002 90.10(8) . . ?
I003 Sn1 I002 89.90(8) 3_565 . ?
I003 Sn1 I002 89.90(8) . 3_565 ?
I003 Sn1 I002 90.10(8) 3_565 3_565 ?
I002 Sn1 I002 180.0 . 3_565 ?
I003 Sn1 I002 85.28(8) . 2_545 ?
I003 Sn1 I002 94.72(8) 3_565 2_545 ?
I002 Sn1 I002 90.158(16) . 2_545 ?
I002 Sn1 I002 89.842(15) 3_565 2_545 ?
I003 Sn1 I002 94.72(8) . 4_575 ?
I003 Sn1 I002 85.28(8) 3_565 4_575 ?
I002 Sn1 I002 89.842(16) . 4_575 ?
I002 Sn1 I002 90.158(15) 3_565 4_575 ?
I002 Sn1 I002 180.00(6) 2_545 4_575 ?
C5 N1 H1A 108.8 . . ?
C5 N1 H1B 109.8 . . ?
H1A N1 H1B 109.5 . . ?
C5 N1 H1C 109.8 . . ?
H1A N1 H1C 109.5 . . ?
H1B N1 H1C 109.5 . . ?
C1 O1 C4 106.0(12) . . ?
C5 C1 C2 106(4) . . ?
C5 C1 O1 142(4) . . ?
C2 C1 O1 111.5(12) . . ?
C5 C1 H1 93.7 . . ?
C2 C1 H1 93.3 . . ?
O1 C1 H1 89.4 . . ?
Sn1 I002 Sn1 161.44(10) . 2 ?
C3 C2 C1 105.0(13) . . ?
C3 C2 H2A 111.4 . . ?
C1 C2 H2A 108.5 . . ?
C3 C2 H2B 110.1 . . ?
C1 C2 H2B 113.0 . . ?
H2A C2 H2B 108.9 . . ?
C2 C3 C4 111.4(13) . . ?
C2 C3 H3A 110.0 . . ?
C4 C3 H3A 116.5 . . ?
C2 C3 H3B 108.7 . . ?
C4 C3 H3B 101.8 . . ?
H3A C3 H3B 107.9 . . ?
C3 C4 O1 104.4(18) . . ?
C3 C4 H4A 103.0 . . ?
O1 C4 H4A 100.1 . . ?
C3 C4 H4AB 117.8 . . ?
O1 C4 H4AB 120.0 . . ?
H4A C4 H4AB 108.9 . . ?
N1 C5 C1 96(4) . . ?
N1 C5 H5A 113.0 . . ?
C1 C5 H5A 110.2 . . ?
N1 C5 H5AB 112.9 . . ?
C1 C5 H5AB 114.4 . . ?
H5A C5 H5AB 110.1 . . ?

loop_
_geom_bond_atom_site_label_1
_geom_bond_atom_site_label_2
_geom_bond_distance
_geom_bond_site_symmetry_2
_geom_bond_publ_flag
Sn1 I003 3.166(3) . ?
Sn1 I003 3.166(3) 3_565 ?
Sn1 I002 3.167(2) . ?
Sn1 I002 3.167(2) 3_565 ?
Sn1 I002 3.176(2) 2_545 ?
Sn1 I002 3.176(2) 4_575 ?
N1 C5 1.452(10) . ?
N1 H1A 0.8900 . ?
N1 H1B 0.8900 . ?
N1 H1C 0.8900 . ?
O1 C1 1.483(14) . ?
O1 C4 1.52(2) . ?
C1 C5 1.452(10) . ?
C1 C2 1.465(11) . ?
C1 H1 0.9800 . ?
C2 C3 1.458(10) . ?
C2 H2A 0.9700 . ?
C2 H2B 0.9700 . ?
C3 C4 1.500(19) . ?
C3 H3A 0.9700 . ?
C3 H3B 0.9700 . ?
C4 H4A 0.9700 . ?
C4 H4AB 0.9700 . ?
C5 H5A 0.9700 . ?
C5 H5AB 0.9700 . ?
